data_4305161
loop_
_publ_author_name
'Ying Cui'
'Yan-Li Niu'
'Man-Li Cao'
'Ke Wang'
'Hao-Jun Mo'
'Yong-Rui Zhong'
'Bao-Hui Ye'

_publ_section_title
;
Ruthenium(II) 2,2'-Bibenzimidazole Complex as a Second-Sphere Receptor
for Anions Interaction and Colorimeter
;
_journal_name_full 'Inorganic Chemistry'
_journal_page_first 5616
_journal_page_last 5624
_journal_paper_doi 10.1021/ic702050b
_journal_volume 47
_journal_year 2008
_chemical_formula_sum 'C35 H30 N8 O2 Ru'
_chemical_formula_weight 695.74
_chemical_name_systematic
; 
 ? 
;
_space_group_IT_number 7
_symmetry_cell_setting monoclinic
_symmetry_space_group_name_Hall 'P -2yc'
_symmetry_space_group_name_H-M 'P 1 c 1'
_atom_sites_solution_hydrogens geom
_atom_sites_solution_primary direct
_atom_sites_solution_secondary difmap
_audit_creation_method SHELXL-97
_cell_angle_alpha 90.00
_cell_angle_beta 115.168(3)
_cell_angle_gamma 90.00
_cell_formula_units_Z 2
_cell_length_a 9.6959(8)
_cell_length_b 9.4803(8)
_cell_length_c 18.3259(12)
_cell_measurement_reflns_used 5936
_cell_measurement_temperature 293(2)
_cell_measurement_theta_max 26.00
_cell_measurement_theta_min 1.50
_cell_volume 1524.6(2)
_computing_structure_refinement 'SHELXL-97 (Sheldrick, 1997)'
_computing_structure_solution 'SHELXS-97 (Sheldrick, 1990)'
_diffrn_ambient_temperature 293(2)
_diffrn_measured_fraction_theta_full 0.998
_diffrn_measured_fraction_theta_max 0.998
_diffrn_measurement_device_type 'Bruker Smart Apex CCD area detector'
_diffrn_measurement_method 'phi and omega scans'
_diffrn_radiation_monochromator graphite
_diffrn_radiation_source 'fine-focus sealed tube'
_diffrn_radiation_type MoK\a
_diffrn_radiation_wavelength 0.71073
_diffrn_reflns_av_R_equivalents 0.0527
_diffrn_reflns_av_sigmaI/netI 0.0563
_diffrn_reflns_limit_h_max 11
_diffrn_reflns_limit_h_min -11
_diffrn_reflns_limit_k_max 11
_diffrn_reflns_limit_k_min -11
_diffrn_reflns_limit_l_max 22
_diffrn_reflns_limit_l_min -22
_diffrn_reflns_number 11546
_diffrn_reflns_theta_full 26.00
_diffrn_reflns_theta_max 26.00
_diffrn_reflns_theta_min 2.15
_diffrn_standards_decay_% 0
_exptl_absorpt_coefficient_mu 0.562
_exptl_absorpt_correction_T_max 0.9305
_exptl_absorpt_correction_T_min 0.7256
_exptl_absorpt_correction_type multi-scan
_exptl_crystal_colour red
_exptl_crystal_density_diffrn 1.516
_exptl_crystal_density_method 'not measured'
_exptl_crystal_description block
_exptl_crystal_F_000 712
_exptl_crystal_size_max 0.61
_exptl_crystal_size_mid 0.14
_exptl_crystal_size_min 0.13
_refine_diff_density_max 0.873
_refine_diff_density_min -0.338
_refine_diff_density_rms 0.067
_refine_ls_abs_structure_details 'Flack H D (1983), Acta Cryst. A39, 876-881'
_refine_ls_abs_structure_Flack 0.06(2)
_refine_ls_extinction_method none
_refine_ls_goodness_of_fit_ref 0.980
_refine_ls_hydrogen_treatment constr
_refine_ls_matrix_type full
_refine_ls_number_parameters 415
_refine_ls_number_reflns 5463
_refine_ls_number_restraints 2
_refine_ls_restrained_S_all 0.980
_refine_ls_R_factor_all 0.0370
_refine_ls_R_factor_gt 0.0350
_refine_ls_shift/su_max 0.003
_refine_ls_shift/su_mean 0.000
_refine_ls_structure_factor_coef Fsqd
_refine_ls_weighting_details 'calc w=1/[\s^2^(Fo^2^)+(0.0405P)^2^+0.0000P] where P=(Fo^2^+2Fc^2^)/3'
_refine_ls_weighting_scheme calc
_refine_ls_wR_factor_gt 0.0771
_refine_ls_wR_factor_ref 0.0781
_reflns_number_gt 5168
_reflns_number_total 5463
_reflns_threshold_expression >2sigma(I)
_cod_data_source_file ic702050b-file005.cif
_cod_data_source_block 1
_cod_original_sg_symbol_H-M 'P c'
_cod_database_code 4305161

loop_
_symmetry_equiv_pos_as_xyz
'x, y, z'
'x, -y, z+1/2'

loop_
_atom_site_label
_atom_site_type_symbol
_atom_site_fract_x
_atom_site_fract_y
_atom_site_fract_z
_atom_site_U_iso_or_equiv
_atom_site_adp_type
_atom_site_occupancy
_atom_site_symmetry_multiplicity
_atom_site_calc_flag
_atom_site_refinement_flags
_atom_site_disorder_assembly
_atom_site_disorder_group
Ru Ru -0.173851(16) 1.462388(19) 0.345588(14) 0.03080(5) Uani 1 1 d . . .
N1 N -0.3133(3) 1.3746(3) 0.39138(15) 0.0388(6) Uani 1 1 d . . .
N2 N -0.0805(3) 1.5402(2) 0.45974(14) 0.0325(6) Uani 1 1 d . . .
N3 N -0.2829(3) 1.6512(2) 0.30885(15) 0.0377(6) Uani 1 1 d . . .
N4 N -0.0344(3) 1.5612(2) 0.30384(14) 0.0351(6) Uani 1 1 d . . .
N5 N -0.2706(3) 1.3602(2) 0.23424(14) 0.0349(6) Uani 1 1 d . . .
N7 N -0.2488(3) 1.1820(3) 0.15528(14) 0.0390(6) Uani 1 1 d . . .
N6 N -0.0509(2) 1.2745(2) 0.36860(13) 0.0320(6) Uani 1 1 d . . .
N8 N 0.0177(3) 1.0843(3) 0.31469(15) 0.0422(7) Uani 1 1 d . . .
C1 C -0.4339(4) 1.2905(4) 0.3506(2) 0.0536(9) Uani 1 1 d . . .
H1A H -0.4625 1.2742 0.2960 0.064 Uiso 1 1 d R . .
C2 C -0.5159(4) 1.2285(4) 0.3877(3) 0.0699(11) Uani 1 1 d . . .
H2A H -0.5999 1.1725 0.3579 0.084 Uiso 1 1 d R . .
C3 C -0.4732(5) 1.2493(5) 0.4680(3) 0.0786(12) Uani 1 1 d . . .
H3A H -0.5256 1.2052 0.4940 0.094 Uiso 1 1 d R . .
C4 C -0.3509(4) 1.3359(4) 0.5101(2) 0.0622(10) Uani 1 1 d . . .
H4A H -0.3213 1.3524 0.5648 0.075 Uiso 1 1 d R . .
C5 C -0.2731(3) 1.3991(3) 0.47072(19) 0.0424(7) Uani 1 1 d . . .
C6 C -0.1452(4) 1.4973(3) 0.50888(19) 0.0366(7) Uani 1 1 d . . .
C7 C -0.0962(4) 1.5495(3) 0.5868(2) 0.0488(9) Uani 1 1 d . . .
H7A H -0.1430 1.5203 0.6192 0.059 Uiso 1 1 d R . .
C8 C 0.0222(4) 1.6449(4) 0.6153(2) 0.0526(9) Uani 1 1 d . . .
H8A H 0.0563 1.6806 0.6674 0.063 Uiso 1 1 d R . .
C9 C 0.0890(4) 1.6867(4) 0.5667(2) 0.0520(9) Uani 1 1 d . . .
H9A H 0.1696 1.7503 0.5851 0.062 Uiso 1 1 d R . .
C10 C 0.0344(4) 1.6326(3) 0.49018(19) 0.0442(8) Uani 1 1 d . . .
H10A H 0.0800 1.6620 0.4572 0.053 Uiso 1 1 d R . .
C11 C -0.4027(4) 1.6981(4) 0.3211(2) 0.0498(9) Uani 1 1 d . . .
H11A H -0.4423 1.6399 0.3484 0.060 Uiso 1 1 d R . .
C12 C -0.4688(4) 1.8278(4) 0.2954(2) 0.0632(11) Uani 1 1 d . . .
H12A H -0.5503 1.8572 0.3058 0.076 Uiso 1 1 d R . .
C13 C -0.4118(5) 1.9135(4) 0.2538(3) 0.0706(14) Uani 1 1 d . . .
H13A H -0.4558 2.0010 0.2348 0.085 Uiso 1 1 d R . .
C14 C -0.2901(4) 1.8685(4) 0.2410(2) 0.0576(11) Uani 1 1 d . . .
H14A H -0.2508 1.9251 0.2129 0.069 Uiso 1 1 d R . .
C15 C -0.2259(4) 1.7380(3) 0.26986(18) 0.0414(8) Uani 1 1 d . . .
C16 C -0.0868(3) 1.6860(3) 0.26550(18) 0.0408(8) Uani 1 1 d . . .
C17 C -0.0099(4) 1.7552(4) 0.2275(2) 0.0571(10) Uani 1 1 d . . .
H17A H -0.0491 1.8387 0.1997 0.068 Uiso 1 1 d R . .
C18 C 0.1237(4) 1.7019(4) 0.2308(2) 0.0659(11) Uani 1 1 d . . .
H18A H 0.1763 1.7487 0.2058 0.079 Uiso 1 1 d R . .
C19 C 0.1779(4) 1.5788(4) 0.2712(2) 0.0565(10) Uani 1 1 d . . .
H19A H 0.2690 1.5411 0.2746 0.068 Uiso 1 1 d R . .
C20 C 0.0970(4) 1.5103(4) 0.3070(2) 0.0430(8) Uani 1 1 d . . .
H20A H 0.1348 1.4261 0.3342 0.052 Uiso 1 1 d R . .
C27 C -0.1964(3) 1.2431(3) 0.22812(16) 0.0334(7) Uani 1 1 d . . .
C21 C -0.3842(3) 1.3772(3) 0.15814(18) 0.0373(7) Uani 1 1 d . . .
C22 C -0.5001(4) 1.4773(4) 0.1248(2) 0.0465(9) Uani 1 1 d . . .
H23A H -0.5113 1.5492 0.1564 0.056 Uiso 1 1 d R . .
C23 C -0.5967(4) 1.4673(4) 0.0448(2) 0.0578(11) Uani 1 1 d . . .
H24A H -0.6750 1.5326 0.0218 0.069 Uiso 1 1 d R . .
C24 C -0.5793(4) 1.3600(4) -0.0033(2) 0.0560(10) Uani 1 1 d . . .
H25A H -0.6459 1.3563 -0.0577 0.067 Uiso 1 1 d R . .
C25 C -0.4679(3) 1.2607(4) 0.02754(19) 0.0490(9) Uani 1 1 d . . .
H26A H -0.4576 1.1904 -0.0051 0.059 Uiso 1 1 d R . .
C26 C -0.3691(3) 1.2673(3) 0.10962(17) 0.0379(7) Uani 1 1 d . . .
C28 C -0.0725(3) 1.1966(3) 0.30264(18) 0.0351(7) Uani 1 1 d . . .
C34 C 0.0648(3) 1.2056(3) 0.43045(17) 0.0345(7) Uani 1 1 d . . .
C33 C 0.1362(3) 1.2308(3) 0.51355(18) 0.0407(8) Uani 1 1 d . . .
H30A H 0.1093 1.3080 0.5361 0.049 Uiso 1 1 d R . .
C32 C 0.2460(4) 1.1381(4) 0.56043(19) 0.0481(9) Uani 1 1 d . . .
H31A H 0.2954 1.1535 0.6157 0.058 Uiso 1 1 d R . .
C31 C 0.2864(4) 1.0214(4) 0.5276(2) 0.0497(9) Uani 1 1 d . . .
H32A H 0.3620 0.9606 0.5612 0.060 Uiso 1 1 d R . .
C30 C 0.2163(4) 0.9949(4) 0.4462(2) 0.0479(9) Uani 1 1 d . . .
H33A H 0.2425 0.9160 0.4246 0.058 Uiso 1 1 d R . .
C29 C 0.1063(3) 1.0874(3) 0.39709(18) 0.0373(7) Uani 1 1 d . . .
O1 O -0.0949(4) 1.0090(3) 0.09001(18) 0.0768(9) Uani 1 1 d . . .
H1B H -0.1330 1.0584 0.1106 0.092 Uiso 1 1 d R . .
C35 C -0.1602(6) 1.0204(5) 0.0056(3) 0.0761(14) Uani 1 1 d . . .
H35A H -0.0819 1.0404 -0.0118 0.091 Uiso 1 1 d R . .
H35B H -0.2098 0.9334 -0.0181 0.091 Uiso 1 1 d R . .
H35C H -0.2336 1.0955 -0.0109 0.091 Uiso 1 1 d R . .
O1W O 0.2047(3) 1.0496(3) 0.22426(19) 0.0722(9) Uani 1 1 d . . .
H1 H 0.1489 1.0615 0.2507 0.108 Uiso 1 1 d R . .
H2 H 0.1259 1.0295 0.1793 0.108 Uiso 1 1 d R . .

loop_
_atom_site_aniso_label
_atom_site_aniso_U_11
_atom_site_aniso_U_22
_atom_site_aniso_U_33
_atom_site_aniso_U_23
_atom_site_aniso_U_13
_atom_site_aniso_U_12
Ru 0.03230(9) 0.02863(9) 0.03318(9) 0.00056(12) 0.01558(7) 0.00043(13)
N1 0.0391(12) 0.0335(13) 0.0506(14) 0.0019(11) 0.0255(10) -0.0004(11)
N2 0.0325(12) 0.0313(12) 0.0337(12) -0.0005(10) 0.0141(10) 0.0023(10)
N3 0.0358(12) 0.0309(12) 0.0407(13) -0.0048(10) 0.0108(10) 0.0011(11)
N4 0.0388(12) 0.0360(13) 0.0328(12) -0.0032(9) 0.0176(10) -0.0047(10)
N5 0.0335(12) 0.0321(12) 0.0366(12) 0.0024(10) 0.0127(10) -0.0012(10)
N7 0.0425(13) 0.0375(13) 0.0348(13) -0.0019(10) 0.0144(11) -0.0022(11)
N6 0.0322(11) 0.0313(12) 0.0317(11) 0.0051(9) 0.0127(9) 0.0028(10)
N8 0.0433(14) 0.0384(13) 0.0400(14) -0.0016(11) 0.0130(11) 0.0075(12)
C1 0.0502(18) 0.0510(19) 0.063(2) -0.0114(16) 0.0279(16) -0.0087(16)
C2 0.0611(19) 0.061(2) 0.103(3) -0.016(2) 0.050(2) -0.0230(19)
C3 0.094(2) 0.077(3) 0.101(3) -0.012(2) 0.077(2) -0.025(2)
C4 0.078(2) 0.061(2) 0.070(2) -0.0083(17) 0.0529(17) -0.0140(19)
C5 0.0468(15) 0.0371(15) 0.0555(17) 0.0025(14) 0.0336(13) 0.0063(14)
C6 0.0411(16) 0.0307(14) 0.0414(16) 0.0029(12) 0.0207(13) 0.0092(12)
C7 0.0629(19) 0.0447(18) 0.0465(18) 0.0035(14) 0.0307(15) 0.0091(16)
C8 0.070(2) 0.0482(19) 0.0402(17) -0.0051(14) 0.0237(16) 0.0059(17)
C9 0.056(2) 0.0484(18) 0.0459(18) -0.0080(15) 0.0162(16) -0.0045(17)
C10 0.0477(17) 0.0444(17) 0.0454(17) -0.0026(13) 0.0247(14) -0.0001(15)
C11 0.0479(18) 0.0439(18) 0.0555(19) -0.0049(15) 0.0199(15) 0.0040(15)
C12 0.050(2) 0.056(2) 0.068(2) -0.0124(19) 0.0095(18) 0.0180(18)
C13 0.068(3) 0.0352(17) 0.075(3) 0.0019(19) -0.003(2) 0.0142(19)
C14 0.060(2) 0.0336(16) 0.063(2) 0.0060(16) 0.0110(18) -0.0006(16)
C15 0.0444(17) 0.0341(15) 0.0349(16) -0.0008(12) 0.0064(13) -0.0062(14)
C16 0.0458(16) 0.0337(15) 0.0386(16) -0.0017(13) 0.0137(13) -0.0123(14)
C17 0.074(2) 0.0455(18) 0.0523(19) 0.0030(15) 0.0275(17) -0.0163(18)
C18 0.076(2) 0.073(3) 0.066(2) -0.0070(19) 0.0467(18) -0.029(2)
C19 0.0493(18) 0.074(2) 0.057(2) -0.0158(17) 0.0331(15) -0.0159(17)
C20 0.0362(16) 0.0544(18) 0.0391(16) -0.0037(14) 0.0166(13) -0.0059(14)
C27 0.0341(14) 0.0326(14) 0.0321(14) 0.0013(12) 0.0129(12) 0.0017(12)
C21 0.0314(14) 0.0374(15) 0.0419(16) 0.0010(13) 0.0143(12) -0.0044(13)
C22 0.0389(17) 0.0433(17) 0.0526(19) -0.0015(15) 0.0149(15) -0.0009(14)
C23 0.0370(19) 0.057(2) 0.062(2) 0.0121(18) 0.0042(17) 0.0026(17)
C24 0.0456(19) 0.065(2) 0.0418(18) 0.0069(17) 0.0033(15) -0.0064(18)
C25 0.0459(18) 0.0527(19) 0.0415(17) -0.0014(15) 0.0120(15) -0.0065(16)
C26 0.0343(15) 0.0389(16) 0.0367(15) 0.0023(13) 0.0113(12) -0.0071(13)
C28 0.0376(15) 0.0299(13) 0.0382(15) -0.0023(12) 0.0165(12) -0.0002(12)
C34 0.0348(14) 0.0334(14) 0.0406(15) 0.0060(12) 0.0213(12) -0.0017(12)
C33 0.0427(16) 0.0438(16) 0.0370(15) -0.0009(13) 0.0185(13) 0.0009(14)
C32 0.0468(17) 0.060(2) 0.0338(16) 0.0090(15) 0.0136(14) 0.0038(16)
C31 0.0401(18) 0.0494(19) 0.056(2) 0.0171(15) 0.0166(15) 0.0118(15)
C30 0.0489(19) 0.0414(16) 0.054(2) 0.0038(14) 0.0224(16) 0.0072(15)
C29 0.0372(15) 0.0349(15) 0.0399(15) 0.0052(12) 0.0165(12) 0.0020(13)
O1 0.095(2) 0.0752(17) 0.0644(18) 0.0083(14) 0.0376(15) 0.0328(16)
C35 0.086(3) 0.076(3) 0.067(3) -0.013(2) 0.033(2) 0.008(2)
O1W 0.0641(16) 0.080(2) 0.0746(18) 0.0004(14) 0.0320(14) 0.0048(14)

loop_
_atom_type_symbol
_atom_type_description
_atom_type_scat_dispersion_real
_atom_type_scat_dispersion_imag
_atom_type_scat_source
C C 0.0033 0.0016 'International Tables Vol C Tables 4.2.6.8 and 6.1.1.4'
H H 0.0000 0.0000 'International Tables Vol C Tables 4.2.6.8 and 6.1.1.4'
N N 0.0061 0.0033 'International Tables Vol C Tables 4.2.6.8 and 6.1.1.4'
O O 0.0106 0.0060 'International Tables Vol C Tables 4.2.6.8 and 6.1.1.4'
Ru Ru -1.2594 0.8363 'International Tables Vol C Tables 4.2.6.8 and 6.1.1.4'

loop_
_geom_angle_atom_site_label_1
_geom_angle_atom_site_label_2
_geom_angle_atom_site_label_3
_geom_angle
_geom_angle_site_symmetry_1
_geom_angle_site_symmetry_3
_geom_angle_publ_flag
N2 Ru N3 87.85(9) . . ?
N2 Ru N4 98.22(10) . . ?
N3 Ru N4 78.85(10) . . ?
N2 Ru N1 78.94(10) . . ?
N3 Ru N1 98.75(10) . . ?
N4 Ru N1 176.40(10) . . ?
N2 Ru N6 97.82(9) . . ?
N3 Ru N6 170.84(10) . . ?
N4 Ru N6 93.16(9) . . ?
N1 Ru N6 89.43(9) . . ?
N2 Ru N5 173.45(9) . . ?
N3 Ru N5 97.48(9) . . ?
N4 Ru N5 86.59(10) . . ?
N1 Ru N5 96.42(10) . . ?
N6 Ru N5 77.38(9) . . ?
C1 N1 C5 118.8(3) . . ?
C1 N1 Ru 125.6(2) . . ?
C5 N1 Ru 115.6(2) . . ?
C10 N2 C6 117.2(3) . . ?
C10 N2 Ru 126.4(2) . . ?
C6 N2 Ru 116.37(19) . . ?
C11 N3 C15 117.5(3) . . ?
C11 N3 Ru 126.5(2) . . ?
C15 N3 Ru 115.9(2) . . ?
C20 N4 C16 118.4(3) . . ?
C20 N4 Ru 125.9(2) . . ?
C16 N4 Ru 115.5(2) . . ?
C27 N5 C21 103.7(2) . . ?
C27 N5 Ru 115.36(17) . . ?
C21 N5 Ru 140.6(2) . . ?
C27 N7 C26 102.5(2) . . ?
C28 N6 C34 103.8(2) . . ?
C28 N6 Ru 115.30(17) . . ?
C34 N6 Ru 140.29(19) . . ?
C28 N8 C29 102.8(2) . . ?
N1 C1 C2 121.7(4) . . ?
C3 C2 C1 119.8(4) . . ?
C2 C3 C4 119.0(4) . . ?
C3 C4 C5 119.7(4) . . ?
N1 C5 C4 120.9(3) . . ?
N1 C5 C6 114.8(3) . . ?
C4 C5 C6 124.3(3) . . ?
N2 C6 C7 121.4(3) . . ?
N2 C6 C5 114.1(3) . . ?
C7 C6 C5 124.4(3) . . ?
C8 C7 C6 119.2(3) . . ?
C9 C8 C7 119.6(3) . . ?
C8 C9 C10 118.4(3) . . ?
N2 C10 C9 124.2(3) . . ?
N3 C11 C12 123.1(4) . . ?
C11 C12 C13 118.6(4) . . ?
C14 C13 C12 119.3(4) . . ?
C13 C14 C15 119.6(4) . . ?
N3 C15 C14 121.8(3) . . ?
N3 C15 C16 114.5(3) . . ?
C14 C15 C16 123.6(3) . . ?
N4 C16 C17 120.7(3) . . ?
N4 C16 C15 114.5(3) . . ?
C17 C16 C15 124.9(3) . . ?
C18 C17 C16 120.4(3) . . ?
C19 C18 C17 118.7(4) . . ?
C18 C19 C20 119.7(4) . . ?
N4 C20 C19 122.1(3) . . ?
N7 C27 N5 116.6(2) . . ?
N7 C27 C28 128.1(3) . . ?
N5 C27 C28 115.3(2) . . ?
N5 C21 C22 132.3(3) . . ?
N5 C21 C26 107.4(3) . . ?
C22 C21 C26 120.2(3) . . ?
C23 C22 C21 118.6(3) . . ?
C22 C23 C24 120.9(3) . . ?
C25 C24 C23 121.8(3) . . ?
C24 C25 C26 118.4(3) . . ?
N7 C26 C25 130.1(3) . . ?
N7 C26 C21 109.8(2) . . ?
C25 C26 C21 120.1(3) . . ?
N8 C28 N6 116.4(2) . . ?
N8 C28 C27 128.3(3) . . ?
N6 C28 C27 115.2(2) . . ?
N6 C34 C33 132.0(3) . . ?
N6 C34 C29 107.6(2) . . ?
C33 C34 C29 120.4(3) . . ?
C32 C33 C34 117.8(3) . . ?
C33 C32 C31 121.8(3) . . ?
C30 C31 C32 120.9(3) . . ?
C31 C30 C29 118.7(3) . . ?
C30 C29 N8 130.3(3) . . ?
C30 C29 C34 120.4(3) . . ?
N8 C29 C34 109.3(3) . . ?

loop_
_geom_bond_atom_site_label_1
_geom_bond_atom_site_label_2
_geom_bond_distance
_geom_bond_site_symmetry_2
_geom_bond_publ_flag
Ru N2 2.032(2) . ?
Ru N3 2.042(2) . ?
Ru N4 2.043(3) . ?
Ru N1 2.046(3) . ?
Ru N6 2.084(2) . ?
Ru N5 2.087(2) . ?
N1 C1 1.349(4) . ?
N1 C5 1.356(4) . ?
N2 C10 1.338(4) . ?
N2 C6 1.360(4) . ?
N3 C11 1.349(4) . ?
N3 C15 1.352(4) . ?
N4 C20 1.340(4) . ?
N4 C16 1.359(4) . ?
N5 C27 1.353(4) . ?
N5 C21 1.370(4) . ?
N7 C27 1.341(4) . ?
N7 C26 1.373(4) . ?
N6 C28 1.355(4) . ?
N6 C34 1.375(3) . ?
N8 C28 1.336(4) . ?
N8 C29 1.384(4) . ?
C1 C2 1.378(5) . ?
C2 C3 1.364(6) . ?
C3 C4 1.378(5) . ?
C4 C5 1.384(5) . ?
C5 C6 1.468(4) . ?
C6 C7 1.391(5) . ?
C7 C8 1.378(5) . ?
C8 C9 1.364(5) . ?
C9 C10 1.371(5) . ?
C11 C12 1.375(5) . ?
C12 C13 1.380(6) . ?
C13 C14 1.366(6) . ?
C14 C15 1.384(5) . ?
C15 C16 1.470(5) . ?
C16 C17 1.382(5) . ?
C17 C18 1.368(6) . ?
C18 C19 1.362(6) . ?
C19 C20 1.381(5) . ?
C27 C28 1.452(4) . ?
C21 C22 1.398(4) . ?
C21 C26 1.417(4) . ?
C22 C23 1.367(5) . ?
C23 C24 1.403(6) . ?
C24 C25 1.361(5) . ?
C25 C26 1.399(4) . ?
C34 C33 1.400(4) . ?
C34 C29 1.414(4) . ?
C33 C32 1.366(4) . ?
C32 C31 1.393(5) . ?
C31 C30 1.375(5) . ?
C30 C29 1.378(5) . ?
O1 C35 1.404(5) . ?

loop_
_cod_related_entry_id
_cod_related_entry_database
_cod_related_entry_code
1 ChemSpider 30660800
